data_2019805
loop_
_publ_author_name
'Smith, Graham'

_publ_section_title
;
 Low-dimensional coordination polymeric structures in alkali metal complex
 salts of the herbicide (2,4-dichlorophenoxy)acetic acid (2,4-D)
;
_journal_coeditor_code KY3071
_journal_issue 2
_journal_name_full 'Acta Crystallographica Section C'
_journal_page_first
;
;
_journal_paper_doi 10.1107/S205322961500056X
_journal_volume 71
_journal_year 2015
_chemical_formula_iupac '[Rb (C8 H5 Cl2 O3) (H2 O)0.5]'
_chemical_formula_moiety 'C8 H6 Cl2 O3.5 Rb'
_chemical_formula_sum 'C8 H6 Cl2 O3.5 Rb'
_chemical_formula_weight 314.50
_chemical_name_common 'rubidium (2,4-dichlorophenoxy)acetate hemihydrate'
_chemical_name_systematic
Poly[\m-aqua-bis[\m~3~-2-(2,4-dichlorophenoxy)acetato-\k^4^<i>O</i>^1^:<i>O</i>^1'^:<i>O</i>^1'^,<i>Cl</i>]dirubidium(I)]
_space_group_IT_number 15
_symmetry_cell_setting monoclinic
_symmetry_space_group_name_Hall '-C 2yc'
_symmetry_space_group_name_H-M 'C 1 2/c 1'
_atom_sites_solution_hydrogens geom
_atom_sites_solution_primary direct
_atom_sites_solution_secondary difmap
_audit_creation_method SHELXL-97
_cell_angle_alpha 90.000
_cell_angle_beta 103.231(7)
_cell_angle_gamma 90.000
_cell_formula_units_Z 8
_cell_length_a 37.254(2)
_cell_length_b 4.3589(3)
_cell_length_c 13.2378(10)
_cell_measurement_reflns_used 2620
_cell_measurement_temperature 200.0(10)
_cell_measurement_theta_max 28.73
_cell_measurement_theta_min 3.44
_cell_volume 2092.6(2)
_computing_cell_refinement
;
CrysAlis PRO (Agilent, 2013)
;
_computing_data_collection
;
CrysAlis PRO (Agilent, 2013)
;
_computing_data_reduction
;
CrysAlis PRO (Agilent, 2013)
;
_computing_molecular_graphics
;
PLATON (Spek, 2009)
;
_computing_publication_material
;
PLATON (Spek, 2009)
;
_computing_structure_refinement
;
SHELXL97 (Sheldrick, 2008) within WinGX (Farrugia, 2012)
;
_computing_structure_solution
;
SHELXS97 (Sheldrick, 2008)
;
_diffrn_ambient_temperature 200.0(10)
_diffrn_detector_area_resol_mean 16.077
_diffrn_measured_fraction_theta_full 0.999
_diffrn_measured_fraction_theta_max 0.999
_diffrn_measurement_device_type 'Oxford Diffraction Gemini-S CCD-detector'
_diffrn_measurement_method '\w scans'
_diffrn_radiation_monochromator graphite
_diffrn_radiation_source 'Enhance (Mo) X-ray source'
_diffrn_radiation_type MoK\a
_diffrn_radiation_wavelength 0.71073
_diffrn_reflns_av_R_equivalents 0.0367
_diffrn_reflns_av_sigmaI/netI 0.0352
_diffrn_reflns_limit_h_max 45
_diffrn_reflns_limit_h_min -45
_diffrn_reflns_limit_k_max 5
_diffrn_reflns_limit_k_min -5
_diffrn_reflns_limit_l_max 16
_diffrn_reflns_limit_l_min -13
_diffrn_reflns_number 6951
_diffrn_reflns_theta_full 26.00
_diffrn_reflns_theta_max 26.00
_diffrn_reflns_theta_min 3.16
_diffrn_standards_number 0
_exptl_absorpt_coefficient_mu 5.224
_exptl_absorpt_correction_T_max 0.980
_exptl_absorpt_correction_T_min 0.363
_exptl_absorpt_correction_type multi-scan
_exptl_absorpt_process_details
;
(CrysAlis PRO; Agilent, 2013)
;
_exptl_crystal_colour colourless
_exptl_crystal_density_diffrn 1.997
_exptl_crystal_density_method 'not measured'
_exptl_crystal_description plate
_exptl_crystal_F_000 1224
_exptl_crystal_size_max 0.35
_exptl_crystal_size_mid 0.20
_exptl_crystal_size_min 0.10
_refine_diff_density_max 0.417
_refine_diff_density_min -0.465
_refine_ls_extinction_method none
_refine_ls_goodness_of_fit_ref 1.086
_refine_ls_hydrogen_treatment mixed
_refine_ls_matrix_type full
_refine_ls_number_parameters 135
_refine_ls_number_reflns 2057
_refine_ls_number_restraints 1
_refine_ls_restrained_S_all 1.086
_refine_ls_R_factor_all 0.0331
_refine_ls_R_factor_gt 0.0274
_refine_ls_shift/su_max 0.000
_refine_ls_shift/su_mean 0.000
_refine_ls_structure_factor_coef Fsqd
_refine_ls_weighting_details 'calc w=1/[\s^2^(Fo^2^)+(0.0278P)^2^] where P=(Fo^2^+2Fc^2^)/3'
_refine_ls_weighting_scheme calc
_refine_ls_wR_factor_gt 0.0618
_refine_ls_wR_factor_ref 0.0646
_reflns_number_gt 1809
_reflns_number_total 2057
_reflns_threshold_expression I>2\s(I)
_cod_data_source_file ky3071sup1.cif
_cod_data_source_block II
_cod_depositor_comments
;

2017-07-22
Z value and formula fixed to values more according to usual
chemical conventions.                 miguel
;
_cod_original_formula_sum 'C16 H12 Cl4 O7 Rb2'
_cod_original_formula_weight 629.01
_cod_original_formula_moiety 'C16 H12 Cl4 O7 Rb2'
_cod_original_formula_iupac '[Rb2 (C8 H5 Cl2 O3)2 (H2 O)]'
_cod_original_formula_units_Z 4
_cod_original_cell_volume 2092.6(3)
_cod_original_sg_symbol_H-M 'C 2/c'
_cod_database_code 2019805
_cod_database_fobs_code 2019805

loop_
_symmetry_equiv_pos_site_id
_symmetry_equiv_pos_as_xyz
1 x,y,z
2 -x,y,1/2-z
3 -x,-y,-z
4 x,-y,1/2+z
5 1/2+x,1/2+y,z
6 1/2-x,1/2+y,1/2-z
7 1/2-x,1/2-y,-z
8 1/2+x,1/2-y,1/2+z

loop_
_atom_site_aniso_label
_atom_site_aniso_U_11
_atom_site_aniso_U_22
_atom_site_aniso_U_33
_atom_site_aniso_U_12
_atom_site_aniso_U_13
_atom_site_aniso_U_23
Rb1 0.0233(2) 0.0238(2) 0.0207(2) 0.00100(10) 0.00720(10) 0.00060(10)
Cl2 0.0312(4) 0.0596(5) 0.0239(4) 0.0127(3) 0.0135(3) 0.0139(3)
Cl4 0.0255(4) 0.0483(4) 0.0365(4) 0.0139(3) 0.0070(3) 0.0046(3)
O1W 0.0279(17) 0.0228(15) 0.0353(17) 0.0000 0.0049(13) 0.0000
O11 0.0199(10) 0.0319(11) 0.0173(9) 0.0073(8) 0.0057(7) 0.0063(8)
O13 0.0226(11) 0.0288(12) 0.0241(10) 0.0029(7) 0.0089(8) -0.0002(7)
O14 0.0308(11) 0.0299(11) 0.0210(10) 0.0062(8) 0.0032(8) 0.0061(8)
C1 0.0184(15) 0.0206(14) 0.0187(13) -0.0004(10) 0.0023(11) -0.0042(10)
C2 0.0215(14) 0.0282(15) 0.0167(13) 0.0003(11) 0.0063(10) -0.0008(11)
C3 0.0266(15) 0.0266(15) 0.0190(13) 0.0025(12) 0.0023(11) 0.0035(11)
C4 0.0185(14) 0.0268(15) 0.0286(14) 0.0041(11) 0.0026(11) -0.0031(12)
C5 0.0239(15) 0.0326(15) 0.0265(15) 0.0027(12) 0.0107(12) 0.0002(13)
C6 0.0261(16) 0.0268(15) 0.0202(14) 0.0025(11) 0.0070(11) 0.0025(11)
C12 0.0206(14) 0.0225(14) 0.0153(12) 0.0015(10) 0.0043(10) 0.0013(11)
C13 0.0212(15) 0.0184(14) 0.0189(14) -0.0025(9) 0.0020(11) -0.0049(10)

loop_
_atom_site_type_symbol
_atom_site_label
_atom_site_fract_x
_atom_site_fract_y
_atom_site_fract_z
_atom_site_U_iso_or_equiv
_atom_site_thermal_displace_type
_atom_site_calc_flag
_atom_site_refinement_flags
_atom_site_occupancy
Rb Rb1 0.466190(10) 0.24997(5) 0.37141(2) 0.02230(10) Uani d . 1.000
Cl Cl2 0.37833(2) 0.43136(18) 0.27103(5) 0.0371(3) Uani d . 1.000
Cl Cl4 0.24780(2) 0.67498(18) 0.36032(6) 0.0368(2) Uani d . 1.000
O O1W 0.50000 -0.1821(6) 0.25000 0.0290(9) Uani d SD 1.000
O O11 0.39401(4) 0.0914(4) 0.46469(12) 0.0228(6) Uani d . 1.000
O O13 0.45789(5) -0.2380(3) 0.50066(15) 0.0246(6) Uani d . 1.000
O O14 0.44783(5) -0.4161(4) 0.65027(13) 0.0277(6) Uani d . 1.000
C C1 0.36003(7) 0.2255(5) 0.4462(2) 0.0196(8) Uani d . 1.000
C C2 0.34901(7) 0.3967(6) 0.35509(18) 0.0218(8) Uani d . 1.000
C C3 0.31509(7) 0.5390(6) 0.32949(18) 0.0245(8) Uani d . 1.000
C C4 0.29135(7) 0.5079(6) 0.3946(2) 0.0251(8) Uani d . 1.000
C C5 0.30147(7) 0.3470(6) 0.4854(2) 0.0269(9) Uani d . 1.000
C C6 0.33576(8) 0.2060(6) 0.5112(2) 0.0241(9) Uani d . 1.000
C C12 0.40380(6) -0.0845(6) 0.55864(18) 0.0194(8) Uani d . 1.000
C C13 0.43981(8) -0.2602(5) 0.5690(2) 0.0199(8) Uani d . 1.000
H H5 0.34270 0.09430 0.57430 0.0290 Uiso c R 1.000
H H1W 0.5182(8) -0.287(6) 0.289(2) 0.0550 Uiso d D 1.000
H H3 0.30820 0.65690 0.26770 0.0290 Uiso c R 1.000
H H6 0.28510 0.33190 0.53070 0.0320 Uiso c R 1.000
H H121 0.38370 -0.23190 0.56050 0.0230 Uiso c R 1.000
H H122 0.40610 0.05530 0.61870 0.0230 Uiso c R 1.000

loop_
_atom_type_symbol
_atom_type_description
_atom_type_scat_dispersion_real
_atom_type_scat_dispersion_imag
_atom_type_scat_source
C C 0.0033 0.0016 'International Tables Vol C Tables 4.2.6.8 and 6.1.1.4'
H H 0.0000 0.0000 'International Tables Vol C Tables 4.2.6.8 and 6.1.1.4'
O O 0.0106 0.0060 'International Tables Vol C Tables 4.2.6.8 and 6.1.1.4'
Cl Cl 0.1484 0.1585 'International Tables Vol C Tables 4.2.6.8 and 6.1.1.4'
Rb Rb -0.9393 2.9676 'International Tables Vol C Tables 4.2.6.8 and 6.1.1.4'

loop_
_geom_angle_atom_site_label_1
_geom_angle_atom_site_label_2
_geom_angle_atom_site_label_3
_geom_angle_site_symmetry_1
_geom_angle_site_symmetry_3
_geom_angle
_geom_angle_publ_flag
Cl2 Rb1 O1W . . 116.01(2) yes
Cl2 Rb1 O13 . . 100.88(4) yes
Cl2 Rb1 O13 . 1_565 79.83(4) yes
Cl2 Rb1 O13 . 3_656 163.59(3) yes
Cl2 Rb1 O14 . 4_554 63.98(4) yes
O1W Rb1 O13 . . 88.19(5) yes
O1W Rb1 O13 . 1_565 160.32(5) yes
O1W Rb1 O13 . 3_656 80.08(3) yes
O1W Rb1 O14 . 4_554 69.18(4) yes
O13 Rb1 O13 . 1_565 100.66(5) yes
O13 Rb1 O13 . 3_656 81.98(5) yes
O13 Rb1 O14 . 4_554 139.90(5) yes
O13 Rb1 O13 1_565 3_656 83.76(5) yes
O13 Rb1 O14 1_565 4_554 111.69(5) yes
O13 Rb1 O14 3_656 4_554 123.41(5) yes
Rb1 Cl2 C2 . . 115.37(9) yes
Rb1 O1W Rb1 . 2_655 100.33(8) yes
C1 O11 C12 . . 115.19(18) yes
Rb1 O13 C13 . . 131.05(14) yes
Rb1 O13 Rb1 . 1_545 100.66(6) yes
Rb1 O13 Rb1 . 3_656 98.02(5) yes
Rb1 O13 C13 1_545 . 121.38(13) yes
Rb1 O13 C13 3_656 . 100.85(17) yes
Rb1 O13 Rb1 1_545 3_656 96.24(5) yes
Rb1 O14 C13 4_555 . 132.73(15) yes
Rb1 O1W H1W 2_655 . 106.5(18) no
Rb1 O1W H1W . . 112.4(17) no
Rb1 O1W H1W . 2_655 106.5(19) no
H1W O1W H1W . 2_655 117(3) no
Rb1 O1W H1W 2_655 2_655 112.4(18) no
O11 C1 C2 . . 117.4(2) yes
O11 C1 C6 . . 124.9(2) yes
C2 C1 C6 . . 117.6(2) no
Cl2 C2 C1 . . 119.8(2) yes
C1 C2 C3 . . 121.6(2) no
Cl2 C2 C3 . . 118.64(19) yes
C2 C3 C4 . . 119.1(2) no
Cl4 C4 C5 . . 119.8(2) yes
Cl4 C4 C3 . . 119.3(2) yes
C3 C4 C5 . . 120.9(2) no
C4 C5 C6 . . 119.8(2) no
C1 C6 C5 . . 121.0(2) no
O11 C12 C13 . . 112.98(19) yes
O13 C13 C12 . . 120.4(2) yes
O14 C13 C12 . . 112.5(2) yes
O13 C13 O14 . . 127.1(3) yes
C2 C3 H3 . . 120.00 no
C4 C3 H3 . . 120.00 no
C4 C5 H5 . . 120.00 no
C6 C5 H5 . . 120.00 no
C1 C6 H6 . . 119.00 no
C5 C6 H6 . . 120.00 no
O11 C12 H121 . . 109.00 no
O11 C12 H122 . . 109.00 no
C13 C12 H121 . . 109.00 no
C13 C12 H122 . . 109.00 no
H121 C12 H122 . . 108.00 no

loop_
_geom_bond_atom_site_label_1
_geom_bond_atom_site_label_2
_geom_bond_site_symmetry_2
_geom_bond_distance
_geom_bond_publ_flag
Rb1 Cl2 . 3.3335(8) yes
Rb1 O1W . 2.9400(17) yes
Rb1 O13 . 2.7909(16) yes
Rb1 O13 1_565 2.8717(16) yes
Rb1 O13 3_656 2.946(2) yes
Rb1 O14 4_554 2.9403(17) yes
Cl2 C2 . 1.735(3) no
Cl4 C4 . 1.741(3) no
O11 C1 . 1.365(3) no
O11 C12 . 1.435(3) no
O13 C13 . 1.249(3) no
O14 C13 . 1.250(3) no
O1W H1W . 0.88(3) no
O1W H1W 2_655 0.88(3) no
C1 C6 . 1.386(4) no
C1 C2 . 1.398(3) no
C2 C3 . 1.379(4) no
C3 C4 . 1.376(4) no
C4 C5 . 1.368(4) no
C5 C6 . 1.388(4) no
C12 C13 . 1.523(4) no
C3 H3 . 0.9500 no
C5 H5 . 0.9500 no
C6 H6 . 0.9500 no
C12 H121 . 0.9900 no
C12 H122 . 0.9900 no

loop_
_geom_hbond_atom_site_label_D
_geom_hbond_atom_site_label_H
_geom_hbond_atom_site_label_A
_geom_hbond_site_symmetry_A
_geom_hbond_distance_DH
_geom_hbond_distance_HA
_geom_hbond_distance_DA
_geom_hbond_angle_DHA
_geom_hbond_publ_flag
O1W H1W O14 3_646 0.88(3) 1.86(3) 2.723(2) 166(3) yes

loop_
_geom_torsion_atom_site_label_1
_geom_torsion_atom_site_label_2
_geom_torsion_atom_site_label_3
_geom_torsion_atom_site_label_4
_geom_torsion_site_symmetry_1
_geom_torsion_site_symmetry_3
_geom_torsion_site_symmetry_4
_geom_torsion
_geom_torsion_publ_flag
Cl2 Rb1 O1W Rb1 . . 2_655 93.63(3) no
O13 Rb1 O1W Rb1 . . 2_655 -165.14(4) no
Cl2 Rb1 O13 C13 . . . -51.6(2) no
Cl2 Rb1 O13 Rb1 . . 1_545 98.44(5) no
Cl2 Rb1 O13 Rb1 . . 3_656 -163.62(4) no
O1W Rb1 O13 C13 . . . -167.8(2) no
O1W Rb1 O13 Rb1 . . 1_545 -17.71(5) no
O1W Rb1 O13 Rb1 . . 3_656 80.24(4) no
O13 Rb1 O13 C13 1_565 . . 30.0(2) no
O13 Rb1 O13 Rb1 1_565 . 1_545 180.00(6) no
O13 Rb1 O13 Rb1 1_565 . 3_656 -82.06(6) no
O13 Rb1 O13 C13 3_656 . . 112.0(2) no
O13 Rb1 O13 Rb1 3_656 . 1_545 -97.94(6) no
O13 Rb1 O13 Rb1 3_656 . 3_656 0.00(6) no
O14 Rb1 O13 C13 4_554 . . -113.9(2) no
O14 Rb1 O13 Rb1 4_554 . 1_545 36.17(11) no
O14 Rb1 O13 Rb1 4_554 . 3_656 134.11(7) no
Cl2 Rb1 O13 Rb1 . 1_565 1_565 -80.71(5) no
Cl2 Rb1 O13 C13 . 1_565 1_565 73.12(19) no
O13 Rb1 O13 Rb1 . 1_565 1_565 180.00(6) no
O13 Rb1 O13 C13 . 1_565 1_565 -26.2(2) no
O13 Rb1 O13 Rb1 . 3_656 3_656 0.00(6) no
O13 Rb1 O13 C13 . 3_656 3_656 134.61(13) no
Cl2 Rb1 O14 C13 . 4_554 4_554 -95.6(2) no
O13 Rb1 O14 C13 . 4_554 4_554 -20.3(3) no
O1W Rb1 Cl2 C2 . . . 129.66(11) no
O13 Rb1 Cl2 C2 . . . 36.34(11) no
O13 Rb1 Cl2 C2 1_565 . . -62.68(11) no
O14 Rb1 Cl2 C2 4_554 . . 176.96(11) no
Rb1 Cl2 C2 C1 . . . -16.8(2) no
Rb1 Cl2 C2 C3 . . . 163.54(18) no
C12 O11 C1 C2 . . . -179.3(2) no
C12 O11 C1 C6 . . . 1.1(3) no
C1 O11 C12 C13 . . . 173.03(19) no
Rb1 O13 C13 O14 . . . -147.62(19) no
Rb1 O13 C13 C12 . . . 32.0(3) no
Rb1 O13 C13 O14 1_545 . . 67.5(3) no
Rb1 O13 C13 C12 1_545 . . -112.9(2) no
Rb1 O13 C13 O14 3_656 . . -36.8(3) no
Rb1 O13 C13 C12 3_656 . . 142.8(2) no
Rb1 O14 C13 O13 4_555 . . 115.4(2) no
Rb1 O14 C13 C12 4_555 . . -64.3(3) no
O11 C1 C2 Cl2 . . . 0.0(3) no
O11 C1 C2 C3 . . . 179.6(2) no
C6 C1 C2 Cl2 . . . 179.61(19) no
C6 C1 C2 C3 . . . -0.7(4) no
O11 C1 C6 C5 . . . -179.2(2) no
C2 C1 C6 C5 . . . 1.2(4) no
Cl2 C2 C3 C4 . . . 178.7(2) no
C1 C2 C3 C4 . . . -0.9(4) no
C2 C3 C4 Cl4 . . . -177.6(2) no
C2 C3 C4 C5 . . . 2.2(4) no
Cl4 C4 C5 C6 . . . 178.1(2) no
C3 C4 C5 C6 . . . -1.7(4) no
C4 C5 C6 C1 . . . 0.0(4) no
O11 C12 C13 O13 . . . 1.3(3) no
O11 C12 C13 O14 . . . -179.0(2) no
